data_1532509
loop_
_publ_author_name
'Debnath, Sashi'
'Bedi, Anjan'
'Zade, Sanjio S.'

_publ_section_title
;
 Thienopentathiepine: a sulfur containing fused heterocycle for conjugated
 systems and their electrochemical polymerization
;
_journal_issue 44
_journal_name_full 'Polym. Chem.'
_journal_page_first 7658
_journal_paper_doi 10.1039/C5PY01133G
_journal_volume 6
_journal_year 2015
_chemical_formula_moiety 'C12 H6 S6 Se2'
_chemical_formula_sum 'C12 H6 S6 Se2'
_chemical_formula_weight 500.45
_chemical_name_systematic
;
 ? 
;
_space_group_crystal_system orthorhombic
_space_group_IT_number 61
_space_group_name_Hall '-P 2ac 2ab'
_space_group_name_H-M_alt 'P b c a'
_symmetry_space_group_name_Hall '-P 2ac 2ab'
_symmetry_space_group_name_H-M 'P b c a'
_atom_sites_solution_hydrogens geom
_atom_sites_solution_primary direct
_atom_sites_solution_secondary difmap
_audit_creation_date 2015-02-13
_audit_creation_method
;
  Olex2 1.2-ac2
  (compiled 2012.03.27 svn.r2268, GUI svn.r4156)
;
_audit_update_record
;
2015-02-17 deposited with the CCDC.
2015-09-24 downloaded from the CCDC.
;
_cell_angle_alpha 90.00
_cell_angle_beta 90.00
_cell_angle_gamma 90.00
_cell_formula_units_Z 8
_cell_length_a 16.5074(3)
_cell_length_b 8.21747(13)
_cell_length_c 23.5969(4)
_cell_measurement_reflns_used 16105
_cell_measurement_temperature 295.16(10)
_cell_measurement_theta_max 66.2240
_cell_measurement_theta_min 3.7270
_cell_volume 3200.90(9)
_computing_cell_refinement
;
CrysAlisPro, Agilent Technologies,
Version 1.171.37.33c (release 11-04-2014 CrysAlis171 .NET)
(compiled Apr 11 2014,15:12:41)
;
_computing_data_collection
;
CrysAlisPro, Agilent Technologies,
Version 1.171.37.33c (release 11-04-2014 CrysAlis171 .NET)
(compiled Apr 11 2014,15:12:41)
;
_computing_data_reduction
;
CrysAlisPro, Agilent Technologies,
Version 1.171.37.33c (release 11-04-2014 CrysAlis171 .NET)
(compiled Apr 11 2014,15:12:41)
;
_computing_molecular_graphics
;
O. V. Dolomanov, L. J. Bourhis, R. J. Gildea, J. A. K. Howard and H. Puschmann,
OLEX2: a complete structure solution, refinement and analysis program.
J. Appl. Cryst. (2009). 42, 339-341.
;
_computing_publication_material
;
O. V. Dolomanov, L. J. Bourhis, R. J. Gildea, J. A. K. Howard and H. Puschmann,
OLEX2: a complete structure solution, refinement and analysis program.
J. Appl. Cryst. (2009). 42, 339-341.
;
_computing_structure_refinement
;
SHELXL, G.M. Sheldrick, Acta Cryst.
(2008). A64, 112-122
;
_computing_structure_solution
;
SHELXS, G.M. Sheldrick, Acta Cryst.
(2008). A64, 112-122
;
_diffrn_ambient_environment air
_diffrn_ambient_temperature 295.16(10)
_diffrn_detector 'CCD plate'
_diffrn_detector_area_resol_mean 7.9580
_diffrn_detector_type Eos
_diffrn_measured_fraction_theta_full 0.9972
_diffrn_measured_fraction_theta_max 0.9972
_diffrn_measurement_details
;
  1 omega    5.00   94.00   1.0000    1.0000
omega____ theta____ kappa____ phi______ frames
    -       26.9359   57.0000  -30.0000 89

  2 omega  101.00  127.00   1.0000    1.5300
omega____ theta____ kappa____ phi______ frames
    -       67.4680  111.0000  -60.0000 26

  3 omega  102.00  143.00   1.0000    1.5300
omega____ theta____ kappa____ phi______ frames
    -       67.4680  111.0000  -30.0000 41

  4 omega  136.00  178.00   1.0000    9.4700
omega____ theta____ kappa____ phi______ frames
    -      108.0000  138.0000  -60.0000 42

  5 omega  134.00  170.00   1.0000    9.4700
omega____ theta____ kappa____ phi______ frames
    -      108.0000   54.0000  -90.0000 36

  6 omega  132.00  157.00   1.0000    9.4700
omega____ theta____ kappa____ phi______ frames
    -      108.0000   21.0000    0.0000 25

  7 omega  116.00  142.00   1.0000    9.4700
omega____ theta____ kappa____ phi______ frames
    -      108.0000   32.0000  -30.0000 26

  8 omega  100.00  149.00   1.0000    1.5300
omega____ theta____ kappa____ phi______ frames
    -       67.4680  111.0000  -90.0000 49

  9 omega   90.00  116.00   1.0000    9.4700
omega____ theta____ kappa____ phi______ frames
    -      108.0000  138.0000  -60.0000 26

 10 omega   74.00  143.00   1.0000    1.5300
omega____ theta____ kappa____ phi______ frames
    -       67.4680   61.0000  -90.0000 69

 11 omega   73.00   99.00   1.0000    9.4700
omega____ theta____ kappa____ phi______ frames
    -      108.0000   32.0000  -30.0000 26

 12 omega   68.00  114.00   1.0000    9.4700
omega____ theta____ kappa____ phi______ frames
    -      108.0000   54.0000  -90.0000 46

 13 omega   56.00  101.00   1.0000    9.4700
omega____ theta____ kappa____ phi______ frames
    -      108.0000  -21.0000 -180.0000 45

 14 omega   70.00  142.00   1.0000    9.4700
omega____ theta____ kappa____ phi______ frames
    -      108.0000  -65.0000 -120.0000 72

 15 omega  100.00  132.00   1.0000    9.4700
omega____ theta____ kappa____ phi______ frames
    -      108.0000  -89.0000  -30.0000 32

 16 omega   91.00  142.00   1.0000    9.4700
omega____ theta____ kappa____ phi______ frames
    -      108.0000  -77.0000   30.0000 51

 17 omega  152.00  177.00   1.0000    9.4700
omega____ theta____ kappa____ phi______ frames
    -      108.0000  -11.0000   90.0000 25

 18 omega  118.00  163.00   1.0000    9.4700
omega____ theta____ kappa____ phi______ frames
    -      108.0000  104.0000   90.0000 45

 19 omega  140.00  171.00   1.0000    9.4700
omega____ theta____ kappa____ phi______ frames
    -      108.0000  138.0000  120.0000 31

 20 omega  123.00  149.00   1.0000    9.4700
omega____ theta____ kappa____ phi______ frames
    -      108.0000  138.0000  150.0000 26

 21 omega   87.00  113.00   1.0000    9.4700
omega____ theta____ kappa____ phi______ frames
    -      108.0000  138.0000  150.0000 26

 22 omega   47.00  146.00   1.0000    1.5300
omega____ theta____ kappa____ phi______ frames
    -       67.4680   45.0000   30.0000 99

 23 omega   71.00  105.00   1.0000    9.4700
omega____ theta____ kappa____ phi______ frames
    -      108.0000  -54.0000   30.0000 34

 24 omega   91.00  119.00   1.0000    9.4700
omega____ theta____ kappa____ phi______ frames
    -      108.0000  -77.0000   60.0000 28

 25 omega   92.00  156.00   1.0000    9.4700
omega____ theta____ kappa____ phi______ frames
    -      108.0000  -89.0000   90.0000 64

 26 omega   95.00  120.00   1.0000    9.4700
omega____ theta____ kappa____ phi______ frames
    -      108.0000 -125.0000   24.0180 25

 27 omega   86.00  115.00   1.0000    1.5300
omega____ theta____ kappa____ phi______ frames
    -       67.4680 -111.0000  120.0000 29

 28 omega   69.00   94.00   1.0000    9.4700
omega____ theta____ kappa____ phi______ frames
    -      108.0000  -43.0000   60.0000 25

 29 omega   57.00   82.00   1.0000    9.4700
omega____ theta____ kappa____ phi______ frames
    -      108.0000  -89.0000  -30.0000 25

 30 omega   71.00   97.00   1.0000    9.4700
omega____ theta____ kappa____ phi______ frames
    -      108.0000  -65.0000  -30.0000 26

 31 omega   79.00  105.00   1.0000    9.4700
omega____ theta____ kappa____ phi______ frames
    -      108.0000  -74.0000 -106.3981 26

 32 omega   74.00  100.00   1.0000    9.4700
omega____ theta____ kappa____ phi______ frames
    -      108.0000  -89.0000 -150.0000 26

 33 omega   72.00  103.00   1.0000    9.4700
omega____ theta____ kappa____ phi______ frames
    -      108.0000 -104.0000 -150.0000 31

 34 omega   70.00   96.00   1.0000    9.4700
omega____ theta____ kappa____ phi______ frames
    -      108.0000  -77.0000 -150.0000 26

 35 omega   57.00   90.00   1.0000    9.4700
omega____ theta____ kappa____ phi______ frames
    -      108.0000  -38.0000 -136.7451 33

 36 omega   56.00  103.00   1.0000    9.4700
omega____ theta____ kappa____ phi______ frames
    -      108.0000  -95.0000  -99.8572 47

 37 omega   53.00   79.00   1.0000    9.4700
omega____ theta____ kappa____ phi______ frames
    -      108.0000  -43.0000  -90.0000 26

 38 omega   42.00   68.00   1.0000    9.4700
omega____ theta____ kappa____ phi______ frames
    -      108.0000  -74.0000 -106.3981 26

 39 omega   47.00  110.00   1.0000    9.4700
omega____ theta____ kappa____ phi______ frames
    -      108.0000 -104.0000 -120.0000 63

 40 omega   33.00   90.00   1.0000    1.5300
omega____ theta____ kappa____ phi______ frames
    -       67.4680  -30.0000  -30.0000 57

 41 omega   44.00   80.00   1.0000    1.0000
omega____ theta____ kappa____ phi______ frames
    -       26.9359  -99.0000    0.0000 36

 42 omega   35.00  102.00   1.0000    1.5300
omega____ theta____ kappa____ phi______ frames
    -       67.4680 -111.0000   90.0000 67

 43 omega   42.00  109.00   1.0000    9.4700
omega____ theta____ kappa____ phi______ frames
    -      108.0000 -104.0000   90.0000 67

 44 omega   39.00   91.00   1.0000    9.4700
omega____ theta____ kappa____ phi______ frames
    -      108.0000  -32.0000  120.0000 52

 45 omega   55.00   80.00   1.0000    1.5300
omega____ theta____ kappa____ phi______ frames
    -       67.4680   45.0000  120.0000 25

 46 omega   33.00   78.00   1.0000    1.0000
omega____ theta____ kappa____ phi______ frames
    -       26.9359   57.0000   90.0000 45

 47 omega   48.00  143.00   1.0000    1.5300
omega____ theta____ kappa____ phi______ frames
    -       67.4680   61.0000  -30.0000 95

 48 omega   45.00   95.00   1.0000    9.4700
omega____ theta____ kappa____ phi______ frames
    -      108.0000   11.0000 -180.0000 50

 49 omega   37.00   63.00   1.0000    1.5300
omega____ theta____ kappa____ phi______ frames
    -       67.4680   61.0000  -90.0000 26

 50 omega   27.00  171.00   1.0000    9.4700
omega____ theta____ kappa____ phi______ frames
    -      108.0000  -14.0000 -106.6930 144

 51 omega   34.00  100.00   1.0000    9.4700
omega____ theta____ kappa____ phi______ frames
    -      108.0000 -104.0000   30.0000 66

 52 omega   29.00   61.00   1.0000    9.4700
omega____ theta____ kappa____ phi______ frames
    -      108.0000  -89.0000   90.0000 32

 53 omega   33.00   74.00   1.0000    9.4700
omega____ theta____ kappa____ phi______ frames
    -      108.0000  -32.0000   60.0000 41

 54 omega   34.00   77.00   1.0000    9.4700
omega____ theta____ kappa____ phi______ frames
    -      108.0000  -43.0000  120.0000 43

 55 omega   32.00   58.00   1.0000    9.4700
omega____ theta____ kappa____ phi______ frames
    -      108.0000  -43.0000   60.0000 26

 56 omega   24.00  128.00   1.0000    9.4700
omega____ theta____ kappa____ phi______ frames
    -      108.0000  -11.0000   90.0000 104

 57 omega   29.00   90.00   1.0000    9.4700
omega____ theta____ kappa____ phi______ frames
    -      108.0000  -32.0000  -30.0000 61

 58 omega   33.00  107.00   1.0000    9.4700
omega____ theta____ kappa____ phi______ frames
    -      108.0000  -54.0000 -150.0000 74

 59 omega   30.00   79.00   1.0000    9.4700
omega____ theta____ kappa____ phi______ frames
    -      108.0000  -35.0000 -171.9333 49

 60 omega   27.00   63.00   1.0000    9.4700
omega____ theta____ kappa____ phi______ frames
    -      108.0000 -104.0000 -150.0000 36

 61 omega   -9.00  109.00   1.0000    1.5300
omega____ theta____ kappa____ phi______ frames
    -       67.4680  -77.0000  -90.0000 118

 62 omega   24.00   50.00   1.0000    9.4700
omega____ theta____ kappa____ phi______ frames
    -      108.0000  -21.0000   30.0000 26

 63 omega   33.00   58.00   1.0000    1.5300
omega____ theta____ kappa____ phi______ frames
    -       67.4680 -111.0000  120.0000 25

 64 omega   20.00   72.00   1.0000    1.0000
omega____ theta____ kappa____ phi______ frames
    -       26.9359   57.0000  150.0000 52

 65 omega  -11.00   21.00   1.0000    1.0000
omega____ theta____ kappa____ phi______ frames
    -       26.9359   57.0000   90.0000 32

 66 omega   -7.00   92.00   1.0000    1.0000
omega____ theta____ kappa____ phi______ frames
    -       26.9359   57.0000 -120.0000 99
;
_diffrn_measurement_device 'four-circle diffractometer'
_diffrn_measurement_device_type 'SuperNova, Dual, Cu at zero, Eos'
_diffrn_measurement_method '\w scans'
_diffrn_orient_matrix_UB_11 -0.0465747000
_diffrn_orient_matrix_UB_12 -0.1284729000
_diffrn_orient_matrix_UB_13 -0.0346056000
_diffrn_orient_matrix_UB_21 0.0790043000
_diffrn_orient_matrix_UB_22 -0.0970739000
_diffrn_orient_matrix_UB_23 -0.0082964000
_diffrn_orient_matrix_UB_31 -0.0174516000
_diffrn_orient_matrix_UB_32 -0.0959481000
_diffrn_orient_matrix_UB_33 0.0547227000
_diffrn_radiation_monochromator mirror
_diffrn_radiation_probe x-ray
_diffrn_radiation_type 'Cu K\a'
_diffrn_radiation_wavelength 1.54184
_diffrn_reflns_av_R_equivalents 0.1219
_diffrn_reflns_av_unetI/netI 0.0542
_diffrn_reflns_limit_h_max 19
_diffrn_reflns_limit_h_min -19
_diffrn_reflns_limit_k_max 8
_diffrn_reflns_limit_k_min -9
_diffrn_reflns_limit_l_max 28
_diffrn_reflns_limit_l_min -25
_diffrn_reflns_number 25722
_diffrn_reflns_theta_full 66.37
_diffrn_reflns_theta_max 66.37
_diffrn_reflns_theta_min 3.75
_diffrn_source 'sealed X-ray tube'
_diffrn_source_type 'SuperNova (Cu) X-ray Source'
_exptl_absorpt_coefficient_mu 12.972
_exptl_absorpt_correction_T_max 1.00000
_exptl_absorpt_correction_T_min 0.09689
_exptl_absorpt_correction_type multi-scan
_exptl_absorpt_process_details
;
CrysAlisPro, Agilent Technologies,
Version 1.171.37.33c (release 11-04-2014 CrysAlis171 .NET)
(compiled Apr 11 2014,15:12:41)
Empirical absorption correction using spherical harmonics,
 implemented in SCALE3 ABSPACK scaling algorithm.
;
_exptl_crystal_colour yellow
_exptl_crystal_density_diffrn 2.077
_exptl_crystal_density_method 'not measured'
_exptl_crystal_F_000 1936
_exptl_crystal_size_max 0.561
_exptl_crystal_size_mid 0.315
_exptl_crystal_size_min 0.231
_refine_diff_density_max 1.071
_refine_diff_density_min -0.935
_refine_diff_density_rms 0.273
_refine_ls_extinction_method none
_refine_ls_goodness_of_fit_ref 1.065
_refine_ls_hydrogen_treatment mixed
_refine_ls_matrix_type full
_refine_ls_number_parameters 181
_refine_ls_number_reflns 2789
_refine_ls_number_restraints 0
_refine_ls_restrained_S_all 1.065
_refine_ls_R_factor_all 0.0577
_refine_ls_R_factor_gt 0.0487
_refine_ls_shift/su_max 0.001
_refine_ls_shift/su_mean 0.000
_refine_ls_structure_factor_coef Fsqd
_refine_ls_weighting_details 'calc w=1/[\s^2^(Fo^2^)+(0.0913P)^2^+1.7367P] where P=(Fo^2^+2Fc^2^)/3'
_refine_ls_weighting_scheme calc
_refine_ls_wR_factor_gt 0.1279
_refine_ls_wR_factor_ref 0.1356
_reflns_number_gt 2623
_reflns_number_total 2789
_reflns_threshold_expression >2sigma(I)
_cod_data_source_file c5py01133g2.cif
_cod_data_source_block selenoc4s6
_cod_depositor_comments 'Adding full bibliography for 1532507--1532510.cif.'
_cod_original_cell_volume 3200.90(8)
_cod_database_code 1532509
_chemical_oxdiff_formula 'C12 H6 S6 Se2'
_reflns_odcompleteness_completeness 98.23
_reflns_odcompleteness_iscentric 1
_reflns_odcompleteness_theta 66.97

loop_
_space_group_symop_id
_space_group_symop_operation_xyz
1 'x, y, z'
2 '-x+1/2, -y, z+1/2'
3 'x+1/2, -y+1/2, -z'
4 '-x, y+1/2, -z+1/2'
5 '-x, -y, -z'
6 'x-1/2, y, -z-1/2'
7 '-x-1/2, y-1/2, z'
8 'x, -y-1/2, z-1/2'

loop_
_atom_site_label
_atom_site_type_symbol
_atom_site_fract_x
_atom_site_fract_y
_atom_site_fract_z
_atom_site_U_iso_or_equiv
_atom_site_adp_type
_atom_site_occupancy
_atom_site_symmetry_multiplicity
_atom_site_calc_flag
_atom_site_refinement_flags
Se2 Se 0.88885(3) 0.10103(5) 0.57915(2) 0.0525(2) Uani 1 1 d .
Se1 Se 1.11067(3) 0.42345(7) 0.285339(19) 0.0562(2) Uani 1 1 d .
S6 S 0.85976(5) 0.10144(11) 0.44464(4) 0.0473(3) Uani 1 1 d .
S3 S 0.85998(6) 0.41350(13) 0.32018(5) 0.0557(3) Uani 1 1 d .
S1 S 1.08440(5) 0.34286(10) 0.47416(3) 0.0381(2) Uani 1 1 d .
S4 S 0.75699(6) 0.29975(15) 0.34914(5) 0.0561(3) Uani 1 1 d .
S2 S 0.94841(5) 0.23569(13) 0.32498(4) 0.0478(3) Uani 1 1 d .
S5 S 0.77354(6) 0.28140(14) 0.43522(5) 0.0559(3) Uani 1 1 d .
C9 C 1.1187(2) 0.4236(4) 0.36495(15) 0.0377(7) Uani 1 1 d .
C5 C 0.99519(19) 0.2436(4) 0.49210(14) 0.0350(7) Uani 1 1 d .
C12 C 1.2041(3) 0.5476(6) 0.28446(19) 0.0608(11) Uani 1 1 d .
H12 H 1.2293 0.5839 0.2516 0.073 Uiso 1 1 calc R
C8 C 1.06156(19) 0.3448(4) 0.40230(14) 0.0347(6) Uani 1 1 d .
C6 C 0.95143(19) 0.2104(4) 0.44371(15) 0.0368(7) Uani 1 1 d .
C4 C 0.9806(2) 0.2111(4) 0.55158(15) 0.0393(7) Uani 1 1 d .
C10 C 1.1852(2) 0.5101(5) 0.38076(17) 0.0484(8) Uani 1 1 d .
H10 H 1.1995 0.5228 0.4186 0.058 Uiso 1 1 calc R
C11 C 1.2311(3) 0.5790(6) 0.3368(2) 0.0584(10) Uani 1 1 d .
H11 H 1.2769 0.6419 0.3436 0.070 Uiso 1 1 calc R
C3 C 1.0284(3) 0.2577(5) 0.59509(17) 0.0505(9) Uani 1 1 d .
H3 H 1.0764 0.3146 0.5893 0.061 Uiso 1 1 calc R
C1 C 0.9304(3) 0.1332(6) 0.65110(18) 0.0618(12) Uani 1 1 d .
H1 H 0.9055 0.0974 0.6842 0.074 Uiso 1 1 calc R
C7 C 0.9889(2) 0.2679(4) 0.39302(14) 0.0367(7) Uani 1 1 d .
C2 C 1.0014(3) 0.2149(6) 0.64976(18) 0.0612(11) Uani 1 1 d .
H2 H 1.0302 0.2410 0.6824 0.073 Uiso 1 1 calc R

loop_
_atom_site_aniso_label
_atom_site_aniso_U_11
_atom_site_aniso_U_22
_atom_site_aniso_U_33
_atom_site_aniso_U_23
_atom_site_aniso_U_13
_atom_site_aniso_U_12
Se2 0.0567(3) 0.0510(3) 0.0497(3) 0.00285(16) 0.01365(17) -0.00124(16)
Se1 0.0618(3) 0.0729(4) 0.0340(3) 0.00250(17) 0.00356(16) 0.0036(2)
S6 0.0396(5) 0.0466(5) 0.0556(6) 0.0013(4) -0.0060(4) -0.0077(3)
S3 0.0490(6) 0.0614(6) 0.0566(6) 0.0081(4) -0.0144(4) 0.0027(4)
S1 0.0359(4) 0.0457(5) 0.0328(4) 0.0000(3) -0.0057(3) -0.0033(3)
S4 0.0382(5) 0.0677(6) 0.0625(6) -0.0052(5) -0.0116(4) 0.0061(4)
S2 0.0404(5) 0.0677(6) 0.0353(5) -0.0124(4) -0.0075(3) 0.0027(4)
S5 0.0389(5) 0.0704(7) 0.0585(6) -0.0083(5) 0.0023(4) 0.0085(4)
C9 0.0382(16) 0.0409(16) 0.0339(18) 0.0011(13) 0.0002(12) 0.0073(13)
C5 0.0351(14) 0.0351(15) 0.0349(17) -0.0009(12) -0.0008(12) 0.0009(12)
C12 0.061(2) 0.065(3) 0.057(3) 0.012(2) 0.0234(19) 0.004(2)
C8 0.0345(14) 0.0370(16) 0.0325(16) -0.0018(12) -0.0042(12) 0.0040(12)
C6 0.0323(15) 0.0356(16) 0.0424(18) -0.0042(13) -0.0027(12) 0.0001(12)
C4 0.0432(17) 0.0364(16) 0.0382(17) 0.0009(12) 0.0029(13) 0.0067(13)
C10 0.0432(18) 0.053(2) 0.049(2) 0.0012(16) -0.0023(15) -0.0013(16)
C11 0.047(2) 0.056(2) 0.071(3) 0.0087(19) 0.012(2) -0.0001(17)
C3 0.054(2) 0.060(2) 0.0383(19) 0.0051(16) -0.0038(16) 0.0058(17)
C1 0.080(3) 0.067(3) 0.039(2) 0.0087(18) 0.0126(19) 0.018(2)
C7 0.0329(15) 0.0385(16) 0.0386(17) -0.0042(12) -0.0054(12) 0.0047(12)
C2 0.077(3) 0.070(3) 0.036(2) 0.0011(18) -0.0087(18) 0.013(2)

loop_
_atom_type_symbol
_atom_type_description
_atom_type_scat_dispersion_real
_atom_type_scat_dispersion_imag
_atom_type_scat_source
C C 0.0181 0.0091 'International Tables Vol C Tables 4.2.6.8 and 6.1.1.4'
H H 0.0000 0.0000 'International Tables Vol C Tables 4.2.6.8 and 6.1.1.4'
S S 0.3331 0.5567 'International Tables Vol C Tables 4.2.6.8 and 6.1.1.4'
Se Se -0.7943 1.1372 'International Tables Vol C Tables 4.2.6.8 and 6.1.1.4'

loop_
_geom_angle_atom_site_label_1
_geom_angle_atom_site_label_2
_geom_angle_atom_site_label_3
_geom_angle
C1 Se2 C4 87.1(2)
C12 Se1 C9 87.24(18)
C6 S6 S5 103.14(11)
S4 S3 S2 104.13(6)
C5 S1 C8 93.34(16)
S5 S4 S3 104.58(6)
C7 S2 S3 102.24(11)
S4 S5 S6 104.51(6)
C8 C9 Se1 124.2(3)
C10 C9 Se1 109.3(3)
C10 C9 C8 126.5(3)
C6 C5 S1 109.6(3)
C6 C5 C4 132.7(3)
C4 C5 S1 117.7(3)
C11 C12 Se1 112.0(3)
C9 C8 S1 117.2(3)
C7 C8 S1 109.9(3)
C7 C8 C9 132.8(3)
C5 C6 S6 122.8(3)
C5 C6 C7 113.7(3)
C7 C6 S6 123.5(3)
C5 C4 Se2 123.9(3)
C3 C4 Se2 110.1(3)
C3 C4 C5 125.9(3)
C9 C10 C11 116.4(4)
C12 C11 C10 115.1(4)
C4 C3 C2 116.1(4)
C2 C1 Se2 111.8(3)
C8 C7 S2 123.1(3)
C8 C7 C6 113.4(3)
C6 C7 S2 123.4(3)
C1 C2 C3 114.8(4)

loop_
_geom_bond_atom_site_label_1
_geom_bond_atom_site_label_2
_geom_bond_distance
Se2 C4 1.880(4)
Se2 C1 1.850(5)
Se1 C9 1.883(4)
Se1 C12 1.849(5)
S6 S5 2.0645(14)
S6 C6 1.758(3)
S3 S4 2.0569(16)
S3 S2 2.0685(14)
S1 C5 1.736(3)
S1 C8 1.737(3)
S4 S5 2.0551(16)
S2 C7 1.759(3)
C9 C8 1.445(5)
C9 C10 1.359(5)
C5 C6 1.378(5)
C5 C4 1.449(5)
C12 C11 1.339(7)
C8 C7 1.373(5)
C6 C7 1.427(5)
C4 C3 1.351(6)
C10 C11 1.404(6)
C3 C2 1.410(6)
C1 C2 1.351(8)
